data_7121567
loop_
_publ_author_name
'Zou, Chao'
'Lin, Jinqiang'
'Suo, Sa'
'Xie, Mo'
'Chang, Xiaoyong'
'Lu, Wei'

_publ_section_title
;
 Palladium(ii) N-heterocyclic allenylidene complexes with extended
 intercationic PdPd interactions and MMLCT phosphorescence.
;
_journal_issue 42
_journal_name_full 'Chemical communications (Cambridge, England)'
_journal_page_first 5319
_journal_page_last 5322
_journal_paper_doi 10.1039/c8cc01652f
_journal_volume 54
_journal_year 2018
_chemical_formula_moiety 'C23 H19 N4 Pd, F6 P'
_chemical_formula_sum 'C23 H19 F6 N4 P Pd'
_chemical_formula_weight 602.79
_space_group_crystal_system triclinic
_space_group_IT_number 2
_space_group_name_Hall '-P 1'
_space_group_name_H-M_alt 'P -1'
_symmetry_space_group_name_Hall '-P 1'
_symmetry_space_group_name_H-M 'P -1'
_atom_sites_solution_hydrogens geom
_atom_sites_solution_primary dual
_audit_creation_date 2017-12-15
_audit_creation_method
;
Olex2 1.2
(compiled 2017.08.10 svn.r3458 for OlexSys, GUI svn.r5381)
;
_audit_update_record
;
2018-02-25 deposited with the CCDC.
2018-04-27 downloaded from the CCDC.
;
_cell_angle_alpha 73.332(4)
_cell_angle_beta 73.511(4)
_cell_angle_gamma 74.085(4)
_cell_formula_units_Z 2
_cell_length_a 8.2664(11)
_cell_length_b 11.9680(15)
_cell_length_c 12.4012(16)
_cell_measurement_reflns_used 9933
_cell_measurement_temperature 100
_cell_measurement_theta_max 27.53
_cell_measurement_theta_min 2.63
_cell_volume 1101.9(2)
_computing_cell_refinement 'SAINT v8.37A (Bruker, 2015)'
_computing_data_reduction 'SAINT v8.37A (Bruker, 2015)'
_computing_molecular_graphics 'Olex2 (Dolomanov et al., 2009)'
_computing_publication_material 'Olex2 (Dolomanov et al., 2009)'
_computing_structure_refinement 'XL (Sheldrick, 2008)'
_computing_structure_solution 'ShelXT (Sheldrick, 2015)'
_diffrn_ambient_temperature 100
_diffrn_detector 'Bruker PHOTO 100 area detector'
_diffrn_detector_area_resol_mean 7.9
_diffrn_detector_type 'CCD area detector'
_diffrn_measured_fraction_theta_full 0.996
_diffrn_measured_fraction_theta_max 0.986
_diffrn_measurement_device 'three-circle diffractometer'
_diffrn_measurement_device_type 'Bruker PHOTO 100 area detector'
_diffrn_measurement_method '\f and \w scans'
_diffrn_radiation_monochromator 'mirror optics'
_diffrn_radiation_probe x-ray
_diffrn_radiation_type MoK\a
_diffrn_radiation_wavelength 0.71073
_diffrn_reflns_av_R_equivalents 0.0478
_diffrn_reflns_av_unetI/netI 0.0596
_diffrn_reflns_Laue_measured_fraction_full 0.996
_diffrn_reflns_Laue_measured_fraction_max 0.986
_diffrn_reflns_limit_h_max 10
_diffrn_reflns_limit_h_min -10
_diffrn_reflns_limit_k_max 15
_diffrn_reflns_limit_k_min -15
_diffrn_reflns_limit_l_max 15
_diffrn_reflns_limit_l_min -16
_diffrn_reflns_number 11570
_diffrn_reflns_point_group_measured_fraction_full 0.996
_diffrn_reflns_point_group_measured_fraction_max 0.986
_diffrn_reflns_theta_full 25.242
_diffrn_reflns_theta_max 27.533
_diffrn_reflns_theta_min 2.628
_diffrn_source 'microfocus sealed X-ray tube'
_diffrn_source_type 'Incoatec I\ms'
_diffrn_standards_number 0
_exptl_absorpt_coefficient_mu 0.986
_exptl_absorpt_correction_T_max 0.2617
_exptl_absorpt_correction_T_min 0.2187
_exptl_absorpt_correction_type multi-scan
_exptl_absorpt_process_details
'SADABS-2014/5 (Bruker,2014/5) was used for absorption correction. wR2(int) was 0.1308 before and 0.0644 after correction. The Ratio of minimum to maximum transmission is 0.8357. The \l/2 correction factor is Not present.'
_exptl_crystal_colour yellow
_exptl_crystal_colour_primary yellow
_exptl_crystal_density_diffrn 1.817
_exptl_crystal_description block
_exptl_crystal_F_000 600
_exptl_crystal_size_max 0.4
_exptl_crystal_size_mid 0.32
_exptl_crystal_size_min 0.28
_refine_diff_density_max 0.693
_refine_diff_density_min -0.525
_refine_diff_density_rms 0.102
_refine_ls_extinction_coef 0.0113(13)
_refine_ls_extinction_expression Fc^*^=kFc[1+0.001xFc^2^\l^3^/sin(2\q)]^-1/4^
_refine_ls_extinction_method 'SHELXL-2014/7 (Sheldrick 2014'
_refine_ls_goodness_of_fit_ref 1.035
_refine_ls_hydrogen_treatment constr
_refine_ls_matrix_type full
_refine_ls_number_parameters 319
_refine_ls_number_reflns 5010
_refine_ls_number_restraints 0
_refine_ls_restrained_S_all 1.035
_refine_ls_R_factor_all 0.0351
_refine_ls_R_factor_gt 0.0314
_refine_ls_shift/su_max 0.001
_refine_ls_shift/su_mean 0.000
_refine_ls_structure_factor_coef Fsqd
_refine_ls_weighting_details 'w=1/[\s^2^(Fo^2^)+(0.0103P)^2^+1.3189P] where P=(Fo^2^+2Fc^2^)/3'
_refine_ls_weighting_scheme calc
_refine_ls_wR_factor_gt 0.0777
_refine_ls_wR_factor_ref 0.0799
_reflns_Friedel_coverage 0.000
_reflns_number_gt 4632
_reflns_number_total 5010
_reflns_threshold_expression 'I > 2\s(I)'
_cod_data_source_file c8cc01652f2.cif
_cod_data_source_block mo_cxy0264_0m
_cod_depositor_comments 'Adding full bibliography for 7121566--7121567.cif.'
_cod_database_code 7121567
_shelx_shelxl_version_number 2014/7
_shelx_space_group_comment
;
The symmetry employed for this shelxl refinement is uniquely defined
by the following loop, which should always be used as a source of
symmetry information in preference to the above space-group names.
They are only intended as comments.
;
_shelx_estimated_absorpt_t_max 0.770
_shelx_estimated_absorpt_t_min 0.694
_olex2_refinement_description
;
1. Fixed Uiso
 At 1.2 times of:
  All C(H) groups
 At 1.5 times of:
  All C(H,H,H) groups
2.a Aromatic/amide H refined with riding coordinates:
 C2(H2), C3(H3), C4(H4), C7(H7), C8(H8), C9(H9), C10(H10), C13(H13), C14(H14),
 C15(H15), C16(H16), C19(H19), C20(H20)
2.b Idealised Me refined as rotating group:
 C22(H22A,H22B,H22C), C23(H23A,H23B,H23C)
;
_olex2_submission_special_instructions 'No special instructions were received'

loop_
_space_group_symop_operation_xyz
'x, y, z'
'-x, -y, -z'

loop_
_atom_site_label
_atom_site_type_symbol
_atom_site_fract_x
_atom_site_fract_y
_atom_site_fract_z
_atom_site_U_iso_or_equiv
_atom_site_adp_type
_atom_site_occupancy
_atom_site_site_symmetry_order
_atom_site_calc_flag
_atom_site_refinement_flags_posn
Pd1 Pd 0.23027(2) 0.31683(2) 0.52093(2) 0.01155(8) Uani 1 1 d .
N1 N 0.0591(3) 0.38165(18) 0.64949(17) 0.0129(4) Uani 1 1 d .
N2 N 0.2759(3) 0.49306(18) 0.48493(18) 0.0147(4) Uani 1 1 d .
N3 N 0.6288(3) 0.06315(19) 0.19479(18) 0.0169(4) Uani 1 1 d .
N4 N 0.7307(3) 0.22386(18) 0.14345(18) 0.0159(4) Uani 1 1 d .
C1 C -0.0479(3) 0.3113(2) 0.7224(2) 0.0134(5) Uani 1 1 d .
C2 C -0.1792(3) 0.3573(2) 0.8074(2) 0.0169(5) Uani 1 1 d .
H2 H -0.2580 0.3105 0.8585 0.020 Uiso 1 1 calc R
C3 C -0.1924(3) 0.4725(2) 0.8161(2) 0.0183(5) Uani 1 1 d .
H3 H -0.2798 0.5042 0.8746 0.022 Uiso 1 1 calc R
C4 C -0.0795(3) 0.5422(2) 0.7403(2) 0.0170(5) Uani 1 1 d .
H4 H -0.0884 0.6211 0.7465 0.020 Uiso 1 1 calc R
C5 C 0.0462(3) 0.4940(2) 0.6557(2) 0.0141(5) Uani 1 1 d .
C6 C 0.1731(3) 0.5556(2) 0.5645(2) 0.0140(5) Uani 1 1 d .
C7 C 0.3899(3) 0.5456(2) 0.3986(2) 0.0159(5) Uani 1 1 d .
H7 H 0.4600 0.5027 0.3421 0.019 Uiso 1 1 calc R
C8 C 0.4100(3) 0.6594(2) 0.3883(2) 0.0179(5) Uani 1 1 d .
H8 H 0.4930 0.6937 0.3264 0.021 Uiso 1 1 calc R
C9 C 0.3072(3) 0.7225(2) 0.4698(2) 0.0193(5) Uani 1 1 d .
H9 H 0.3193 0.8005 0.4652 0.023 Uiso 1 1 calc R
C10 C 0.1865(3) 0.6704(2) 0.5580(2) 0.0178(5) Uani 1 1 d .
H10 H 0.1131 0.7131 0.6138 0.021 Uiso 1 1 calc R
C11 C -0.0093(3) 0.1933(2) 0.6956(2) 0.0142(5) Uani 1 1 d .
C12 C 0.1262(3) 0.1743(2) 0.5980(2) 0.0145(5) Uani 1 1 d .
C13 C 0.1635(3) 0.0647(2) 0.5687(2) 0.0194(5) Uani 1 1 d .
H13 H 0.2533 0.0492 0.5039 0.023 Uiso 1 1 calc R
C14 C 0.0700(4) -0.0226(2) 0.6336(3) 0.0230(6) Uani 1 1 d .
H14 H 0.0966 -0.0967 0.6120 0.028 Uiso 1 1 calc R
C15 C -0.0606(3) -0.0035(2) 0.7288(2) 0.0209(5) Uani 1 1 d .
H15 H -0.1218 -0.0643 0.7729 0.025 Uiso 1 1 calc R
C16 C -0.1016(3) 0.1053(2) 0.7594(2) 0.0174(5) Uani 1 1 d .
H16 H -0.1926 0.1198 0.8240 0.021 Uiso 1 1 calc R
C17 C 0.4921(3) 0.2104(2) 0.3147(2) 0.0167(5) Uani 1 1 d .
C18 C 0.6118(3) 0.1677(2) 0.2213(2) 0.0148(5) Uani 1 1 d .
C19 C 0.8241(3) 0.1533(2) 0.0667(2) 0.0215(5) Uani 1 1 d .
H19 H 0.9163 0.1716 0.0031 0.026 Uiso 1 1 calc R
C20 C 0.7605(3) 0.0539(2) 0.0986(2) 0.0210(5) Uani 1 1 d .
H20 H 0.7994 -0.0111 0.0615 0.025 Uiso 1 1 calc R
C22 C 0.5238(4) -0.0250(2) 0.2575(3) 0.0236(6) Uani 1 1 d .
H22A H 0.5814 -0.0841 0.3154 0.035 Uiso 1 1 calc GR
H22B H 0.5086 -0.0650 0.2034 0.035 Uiso 1 1 calc GR
H22C H 0.4108 0.0147 0.2960 0.035 Uiso 1 1 calc GR
C23 C 0.7460(4) 0.3445(2) 0.1371(2) 0.0238(6) Uani 1 1 d .
H23A H 0.6534 0.4026 0.1041 0.036 Uiso 1 1 calc GR
H23B H 0.8581 0.3583 0.0882 0.036 Uiso 1 1 calc GR
H23C H 0.7369 0.3535 0.2149 0.036 Uiso 1 1 calc GR
C24 C 0.3924(3) 0.2490(2) 0.3950(2) 0.0154(5) Uani 1 1 d .
P1 P 0.31767(8) 0.28745(6) -0.03627(6) 0.01840(15) Uani 1 1 d .
F1 F 0.1508(2) 0.3731(2) 0.02045(19) 0.0467(6) Uani 1 1 d .
F2 F 0.3112(3) 0.1909(2) 0.0810(2) 0.0673(7) Uani 1 1 d .
F3 F 0.1991(2) 0.22761(17) -0.07576(19) 0.0400(5) Uani 1 1 d .
F4 F 0.3260(3) 0.38562(17) -0.15441(17) 0.0430(5) Uani 1 1 d .
F5 F 0.4383(2) 0.34778(18) 0.00071(17) 0.0386(5) Uani 1 1 d .
F6 F 0.4866(2) 0.20508(15) -0.09675(17) 0.0344(4) Uani 1 1 d .

loop_
_atom_site_aniso_label
_atom_site_aniso_U_11
_atom_site_aniso_U_22
_atom_site_aniso_U_33
_atom_site_aniso_U_23
_atom_site_aniso_U_13
_atom_site_aniso_U_12
Pd1 0.01228(11) 0.01047(11) 0.01201(12) -0.00432(7) -0.00148(7) -0.00197(7)
N1 0.0139(9) 0.0124(9) 0.0133(10) -0.0037(8) -0.0046(8) -0.0015(8)
N2 0.0159(10) 0.0137(10) 0.0152(10) -0.0041(8) -0.0059(8) -0.0013(8)
N3 0.0181(10) 0.0163(10) 0.0168(11) -0.0064(9) -0.0024(8) -0.0030(8)
N4 0.0143(10) 0.0178(10) 0.0133(10) -0.0022(8) -0.0013(8) -0.0027(8)
C1 0.0139(11) 0.0142(11) 0.0126(11) -0.0025(9) -0.0064(9) -0.0009(9)
C2 0.0172(12) 0.0185(12) 0.0131(12) -0.0020(10) -0.0022(10) -0.0037(10)
C3 0.0192(12) 0.0210(12) 0.0127(12) -0.0067(10) -0.0013(10) -0.0002(10)
C4 0.0209(12) 0.0144(11) 0.0176(12) -0.0076(10) -0.0061(10) -0.0006(9)
C5 0.0149(11) 0.0139(11) 0.0139(11) -0.0039(9) -0.0044(9) -0.0015(9)
C6 0.0151(11) 0.0142(11) 0.0132(11) -0.0047(9) -0.0047(9) -0.0006(9)
C7 0.0160(11) 0.0184(12) 0.0134(12) -0.0024(10) -0.0054(9) -0.0027(9)
C8 0.0195(12) 0.0190(12) 0.0161(12) 0.0012(10) -0.0073(10) -0.0075(10)
C9 0.0246(13) 0.0157(12) 0.0200(13) -0.0018(10) -0.0096(11) -0.0058(10)
C10 0.0221(12) 0.0157(12) 0.0182(12) -0.0054(10) -0.0069(10) -0.0043(10)
C11 0.0145(11) 0.0139(11) 0.0150(12) -0.0020(9) -0.0070(9) -0.0017(9)
C12 0.0138(11) 0.0130(11) 0.0175(12) -0.0019(10) -0.0060(9) -0.0030(9)
C13 0.0209(12) 0.0169(12) 0.0205(13) -0.0086(11) -0.0012(10) -0.0032(10)
C14 0.0271(14) 0.0158(12) 0.0295(15) -0.0082(11) -0.0071(12) -0.0060(11)
C15 0.0200(12) 0.0188(12) 0.0237(14) -0.0011(11) -0.0051(11) -0.0077(10)
C16 0.0167(12) 0.0182(12) 0.0164(12) -0.0019(10) -0.0043(10) -0.0040(10)
C17 0.0184(12) 0.0155(11) 0.0176(12) -0.0047(10) -0.0033(10) -0.0057(10)
C18 0.0137(11) 0.0156(11) 0.0147(12) -0.0034(10) -0.0033(9) -0.0025(9)
C19 0.0149(12) 0.0282(14) 0.0157(12) -0.0060(11) -0.0023(10) 0.0043(10)
C20 0.0199(12) 0.0226(13) 0.0186(13) -0.0111(11) -0.0042(10) 0.0052(10)
C22 0.0250(14) 0.0185(13) 0.0309(15) -0.0087(12) -0.0064(12) -0.0069(11)
C23 0.0254(14) 0.0229(13) 0.0226(14) -0.0031(11) -0.0016(11) -0.0101(11)
C24 0.0175(12) 0.0114(11) 0.0189(12) -0.0038(10) -0.0043(10) -0.0048(9)
P1 0.0144(3) 0.0235(3) 0.0181(3) -0.0078(3) -0.0004(3) -0.0053(3)
F1 0.0174(8) 0.0738(15) 0.0575(13) -0.0468(12) 0.0008(8) 0.0007(9)
F2 0.0600(15) 0.0844(18) 0.0397(13) 0.0327(12) -0.0130(11) -0.0339(14)
F3 0.0257(9) 0.0392(10) 0.0676(14) -0.0254(10) -0.0136(9) -0.0094(8)
F4 0.0560(13) 0.0312(10) 0.0353(11) 0.0029(8) -0.0105(9) -0.0094(9)
F5 0.0205(8) 0.0580(12) 0.0508(12) -0.0386(10) -0.0041(8) -0.0064(8)
F6 0.0213(8) 0.0291(9) 0.0571(12) -0.0263(9) -0.0050(8) 0.0014(7)

loop_
_atom_type_symbol
_atom_type_description
_atom_type_scat_dispersion_real
_atom_type_scat_dispersion_imag
_atom_type_scat_source
C C 0.0033 0.0016 'International Tables Vol C Tables 4.2.6.8 and 6.1.1.4'
H H 0.0000 0.0000 'International Tables Vol C Tables 4.2.6.8 and 6.1.1.4'
F F 0.0171 0.0103 'International Tables Vol C Tables 4.2.6.8 and 6.1.1.4'
N N 0.0061 0.0033 'International Tables Vol C Tables 4.2.6.8 and 6.1.1.4'
P P 0.1023 0.0942 'International Tables Vol C Tables 4.2.6.8 and 6.1.1.4'
Pd Pd -0.9988 1.0072 'International Tables Vol C Tables 4.2.6.8 and 6.1.1.4'

loop_
_geom_angle_atom_site_label_1
_geom_angle_atom_site_label_2
_geom_angle_atom_site_label_3
_geom_angle
N1 Pd1 N2 78.27(8)
C12 Pd1 N1 81.94(9)
C12 Pd1 N2 160.20(9)
C24 Pd1 N1 177.72(8)
C24 Pd1 N2 103.73(9)
C24 Pd1 C12 96.03(10)
C1 N1 Pd1 117.19(16)
C5 N1 Pd1 119.69(17)
C5 N1 C1 122.9(2)
C6 N2 Pd1 112.55(16)
C7 N2 Pd1 129.00(17)
C7 N2 C6 118.4(2)
C18 N3 C20 108.8(2)
C18 N3 C22 125.3(2)
C20 N3 C22 125.9(2)
C18 N4 C19 108.8(2)
C18 N4 C23 124.5(2)
C19 N4 C23 126.4(2)
N1 C1 C2 118.9(2)
N1 C1 C11 112.3(2)
C2 C1 C11 128.8(2)
C1 C2 H2 120.6
C3 C2 C1 118.8(2)
C3 C2 H2 120.6
C2 C3 H3 119.6
C2 C3 C4 120.8(2)
C4 C3 H3 119.6
C3 C4 H4 120.8
C5 C4 C3 118.4(2)
C5 C4 H4 120.8
N1 C5 C4 120.1(2)
N1 C5 C6 113.6(2)
C4 C5 C6 126.3(2)
N2 C6 C5 115.8(2)
N2 C6 C10 121.3(2)
C10 C6 C5 123.0(2)
N2 C7 H7 118.6
N2 C7 C8 122.8(2)
C8 C7 H7 118.6
C7 C8 H8 120.6
C9 C8 C7 118.8(2)
C9 C8 H8 120.6
C8 C9 H9 120.5
C10 C9 C8 119.0(2)
C10 C9 H9 120.5
C6 C10 H10 120.2
C9 C10 C6 119.6(2)
C9 C10 H10 120.2
C12 C11 C1 116.2(2)
C16 C11 C1 122.7(2)
C16 C11 C12 121.1(2)
C11 C12 Pd1 112.28(17)
C13 C12 Pd1 129.96(19)
C13 C12 C11 117.7(2)
C12 C13 H13 119.8
C12 C13 C14 120.5(2)
C14 C13 H13 119.8
C13 C14 H14 119.3
C15 C14 C13 121.3(2)
C15 C14 H14 119.3
C14 C15 H15 120.3
C14 C15 C16 119.4(2)
C16 C15 H15 120.3
C11 C16 H16 120.0
C15 C16 C11 119.9(2)
C15 C16 H16 120.0
C24 C17 C18 178.1(3)
N3 C18 C17 126.4(2)
N4 C18 N3 107.6(2)
N4 C18 C17 126.1(2)
N4 C19 H19 126.3
C20 C19 N4 107.3(2)
C20 C19 H19 126.3
N3 C20 H20 126.2
C19 C20 N3 107.5(2)
C19 C20 H20 126.2
N3 C22 H22A 109.5
N3 C22 H22B 109.5
N3 C22 H22C 109.5
H22A C22 H22B 109.5
H22A C22 H22C 109.5
H22B C22 H22C 109.5
N4 C23 H23A 109.5
N4 C23 H23B 109.5
N4 C23 H23C 109.5
H23A C23 H23B 109.5
H23A C23 H23C 109.5
H23B C23 H23C 109.5
C17 C24 Pd1 178.0(2)
F1 P1 F3 90.54(10)
F1 P1 F5 90.12(10)
F1 P1 F6 178.09(12)
F2 P1 F1 91.17(14)
F2 P1 F3 91.00(13)
F2 P1 F4 179.28(13)
F2 P1 F5 89.87(13)
F2 P1 F6 90.66(13)
F3 P1 F5 178.90(11)
F4 P1 F1 88.93(12)
F4 P1 F3 89.71(11)
F4 P1 F5 89.42(11)
F4 P1 F6 89.23(11)
F6 P1 F3 89.95(10)
F6 P1 F5 89.36(9)

loop_
_geom_bond_atom_site_label_1
_geom_bond_atom_site_label_2
_geom_bond_distance
Pd1 N1 1.993(2)
Pd1 N2 2.142(2)
Pd1 C12 1.992(2)
Pd1 C24 1.959(3)
N1 C1 1.351(3)
N1 C5 1.342(3)
N2 C6 1.363(3)
N2 C7 1.340(3)
N3 C18 1.344(3)
N3 C20 1.376(3)
N3 C22 1.456(3)
N4 C18 1.342(3)
N4 C19 1.379(3)
N4 C23 1.462(3)
C1 C2 1.396(3)
C1 C11 1.473(3)
C2 H2 0.9500
C2 C3 1.386(4)
C3 H3 0.9500
C3 C4 1.389(4)
C4 H4 0.9500
C4 C5 1.384(3)
C5 C6 1.482(3)
C6 C10 1.386(3)
C7 H7 0.9500
C7 C8 1.383(3)
C8 H8 0.9500
C8 C9 1.383(4)
C9 H9 0.9500
C9 C10 1.382(4)
C10 H10 0.9500
C11 C12 1.421(3)
C11 C16 1.391(3)
C12 C13 1.391(3)
C13 H13 0.9500
C13 C14 1.394(4)
C14 H14 0.9500
C14 C15 1.380(4)
C15 H15 0.9500
C15 C16 1.387(4)
C16 H16 0.9500
C17 C18 1.412(3)
C17 C24 1.214(4)
C19 H19 0.9500
C19 C20 1.343(4)
C20 H20 0.9500
C22 H22A 0.9800
C22 H22B 0.9800
C22 H22C 0.9800
C23 H23A 0.9800
C23 H23B 0.9800
C23 H23C 0.9800
P1 F1 1.5925(18)
P1 F2 1.575(2)
P1 F3 1.6035(18)
P1 F4 1.5909(19)
P1 F5 1.6036(18)
P1 F6 1.5998(17)

loop_
_geom_torsion_atom_site_label_1
_geom_torsion_atom_site_label_2
_geom_torsion_atom_site_label_3
_geom_torsion_atom_site_label_4
_geom_torsion
Pd1 N1 C1 C2 -174.55(17)
Pd1 N1 C1 C11 3.4(3)
Pd1 N1 C5 C4 175.91(18)
Pd1 N1 C5 C6 -2.8(3)
Pd1 N2 C6 C5 -2.8(3)
Pd1 N2 C6 C10 178.23(18)
Pd1 N2 C7 C8 -177.46(17)
Pd1 C12 C13 C14 -178.0(2)
N1 C1 C2 C3 -1.7(3)
N1 C1 C11 C12 -2.0(3)
N1 C1 C11 C16 179.5(2)
N1 C5 C6 N2 3.7(3)
N1 C5 C6 C10 -177.3(2)
N2 C6 C10 C9 -0.5(4)
N2 C7 C8 C9 -0.6(4)
N4 C19 C20 N3 -0.2(3)
C1 N1 C5 C4 0.8(4)
C1 N1 C5 C6 -177.9(2)
C1 C2 C3 C4 1.2(4)
C1 C11 C12 Pd1 -0.2(3)
C1 C11 C12 C13 -178.6(2)
C1 C11 C16 C15 179.1(2)
C2 C1 C11 C12 175.7(2)
C2 C1 C11 C16 -2.8(4)
C2 C3 C4 C5 0.2(4)
C3 C4 C5 N1 -1.2(4)
C3 C4 C5 C6 177.3(2)
C4 C5 C6 N2 -175.0(2)
C4 C5 C6 C10 4.0(4)
C5 N1 C1 C2 0.7(3)
C5 N1 C1 C11 178.6(2)
C5 C6 C10 C9 -179.5(2)
C6 N2 C7 C8 1.4(4)
C7 N2 C6 C5 178.2(2)
C7 N2 C6 C10 -0.8(3)
C7 C8 C9 C10 -0.7(4)
C8 C9 C10 C6 1.3(4)
C11 C1 C2 C3 -179.2(2)
C11 C12 C13 C14 0.0(4)
C12 C11 C16 C15 0.6(4)
C12 C13 C14 C15 -0.4(4)
C13 C14 C15 C16 1.0(4)
C14 C15 C16 C11 -1.1(4)
C16 C11 C12 Pd1 178.28(18)
C16 C11 C12 C13 -0.1(4)
C18 N3 C20 C19 0.1(3)
C18 N4 C19 C20 0.1(3)
C19 N4 C18 N3 -0.1(3)
C19 N4 C18 C17 179.3(2)
C20 N3 C18 N4 -0.1(3)
C20 N3 C18 C17 -179.4(2)
C22 N3 C18 N4 -179.7(2)
C22 N3 C18 C17 0.9(4)
C22 N3 C20 C19 179.8(2)
C23 N4 C18 N3 175.2(2)
C23 N4 C18 C17 -5.4(4)
C23 N4 C19 C20 -175.0(2)
